data_1538539
loop_
_publ_author_name
'Ruedorff, W.'
'Schwarz, H.G.'
'Walter, M.'

_publ_section_title
;
 Strukturuntersuchungen an Alkalithiocupraten
;
_journal_name_full 'Zeitschrift fuer Anorganische und Allgemeine Chemie'
_journal_page_first 141
_journal_page_last 152
_journal_volume 269
_journal_year 1952
_chemical_formula_sum 'Cu4 Rb S3'
_chemical_name_systematic 'Rb Cu4 S3'
_space_group_IT_number 123
_symmetry_space_group_name_Hall '-P 4 2'
_symmetry_space_group_name_H-M 'P 4/m m m'
_cell_angle_alpha 90
_cell_angle_beta 90
_cell_angle_gamma 90
_cell_formula_units_Z 1
_cell_length_a 3.928
_cell_length_b 3.928
_cell_length_c 9.43
_cell_volume 145.497
_citation_journal_id_ASTM ZAACAB
_cod_data_source_file Ruedorff_ZAACAB_1952_925.cif
_cod_data_source_block Cu4Rb1S3
_cod_original_cell_volume 145.4972
_cod_original_formula_sum 'Cu4 Rb1 S3'
_cod_database_code 1538539

loop_
_symmetry_equiv_pos_as_xyz
x,y,z
-y,x,z
-x,-y,z
y,-x,z
x,-y,-z
y,x,-z
-x,y,-z
-y,-x,-z
-x,-y,-z
y,-x,-z
x,y,-z
-y,x,-z
-x,y,z
-y,-x,z
x,-y,z
y,x,z

loop_
_atom_site_label
_atom_site_type_symbol
_atom_site_fract_x
_atom_site_fract_y
_atom_site_fract_z
_atom_site_occupancy
_atom_site_U_iso_or_equiv
S2 S-2 0.5 0.5 0.292 1 0.0
Rb1 Rb+1 0 0 0.5 1 0.0
S1 S-2 0 0 0 1 0.0
Cu1 Cu+1 0 0.5 0.158 0.75 0.0
Cu2 Cu+2 0 0.5 0.158 0.25 0.0
